data_7130831
loop_
_publ_author_name
'Ma, Zetong'
'Liu, Yujian'
'Wang, Z.-H.'
'Jiang, Wei'

_publ_section_title
;
 One-pot heteroannulation toward phosphaperylene diimides with high
 luminescence and out-of-plane anisotropy
;
_journal_name_full 'Chemical Communications'
_journal_paper_doi 10.1039/D2CC04784E
_journal_year 2022
_chemical_formula_moiety '3(C H Cl3), C44 H18 F14 N2 O6 P2'
_chemical_formula_sum 'C47 H21 Cl9 F14 N2 O6 P2'
_chemical_formula_weight 1356.65
_space_group_crystal_system monoclinic
_space_group_IT_number 15
_space_group_name_Hall '-C 2yc'
_space_group_name_H-M_alt 'C 1 2/c 1'
_atom_sites_solution_hydrogens mixed
_atom_sites_solution_primary dual
_audit_creation_date 2018-11-15
_audit_creation_method
;
Olex2 1.2
(compiled 2018.05.29 svn.r3508 for OlexSys, GUI svn.r5506)
;
_audit_update_record
;
2021-08-30 deposited with the CCDC.	2022-10-07 downloaded from the CCDC.
;
_cell_angle_alpha 90
_cell_angle_beta 94.674(4)
_cell_angle_gamma 90
_cell_formula_units_Z 4
_cell_length_a 34.0447(12)
_cell_length_b 5.7951(2)
_cell_length_c 26.8127(10)
_cell_measurement_reflns_used 10007
_cell_measurement_temperature 223(2)
_cell_measurement_theta_max 27.46
_cell_measurement_theta_min 1.909
_cell_volume 5272.4(3)
_computing_cell_refinement 'CrysAlisPro 1.171.39.9d (Rigaku OD, 2015)'
_computing_data_collection 'CrystalClear (Rigaku Inc., 2007)'
_computing_data_reduction 'CrysAlisPro 1.171.39.9d (Rigaku OD, 2015)'
_computing_molecular_graphics 'Olex2 (Dolomanov et al., 2009)'
_computing_publication_material 'Olex2 (Dolomanov et al., 2009)'
_computing_structure_refinement 'ShelXL (Sheldrick, 2015)'
_computing_structure_solution 'ShelXT (Sheldrick, 2015)'
_diffrn_ambient_temperature 223.15
_diffrn_measured_fraction_theta_full 0.998
_diffrn_measured_fraction_theta_max 0.998
_diffrn_measurement_device_type 'MM007-HF CCD(Saturn 724+)'
_diffrn_measurement_method '\w scans at fixed \c = 45\%'
_diffrn_radiation_monochromator Confocal
_diffrn_radiation_type MoK\a
_diffrn_radiation_wavelength 0.71073
_diffrn_reflns_av_R_equivalents 0.0251
_diffrn_reflns_av_unetI/netI 0.0224
_diffrn_reflns_Laue_measured_fraction_full 0.998
_diffrn_reflns_Laue_measured_fraction_max 0.998
_diffrn_reflns_limit_h_max 44
_diffrn_reflns_limit_h_min -44
_diffrn_reflns_limit_k_max 7
_diffrn_reflns_limit_k_min -6
_diffrn_reflns_limit_l_max 32
_diffrn_reflns_limit_l_min -34
_diffrn_reflns_number 19483
_diffrn_reflns_point_group_measured_fraction_full 0.998
_diffrn_reflns_point_group_measured_fraction_max 0.998
_diffrn_reflns_theta_full 25.242
_diffrn_reflns_theta_max 27.483
_diffrn_reflns_theta_min 1.862
_diffrn_source 'Rotating Anode'
_exptl_absorpt_coefficient_mu 0.640
_exptl_absorpt_correction_T_max 1.0000
_exptl_absorpt_correction_T_min 0.70236
_exptl_absorpt_correction_type multi-scan
_exptl_absorpt_process_details
;
CrysAlisPro 1.171.39.9d (Rigaku Oxford Diffraction, 2015)
Empirical absorption correction using spherical harmonics,
 implemented in SCALE3 ABSPACK scaling algorithm.
;
_exptl_crystal_colour red
_exptl_crystal_density_diffrn 1.709
_exptl_crystal_description rod
_exptl_crystal_F_000 2696
_exptl_crystal_size_max 0.426
_exptl_crystal_size_mid 0.117
_exptl_crystal_size_min 0.032
_refine_diff_density_max 1.142
_refine_diff_density_min -0.678
_refine_diff_density_rms 0.100
_refine_ls_extinction_method none
_refine_ls_goodness_of_fit_ref 1.059
_refine_ls_hydrogen_treatment constr
_refine_ls_matrix_type full
_refine_ls_number_parameters 366
_refine_ls_number_reflns 6054
_refine_ls_number_restraints 2
_refine_ls_restrained_S_all 1.060
_refine_ls_R_factor_all 0.1026
_refine_ls_R_factor_gt 0.0891
_refine_ls_shift/su_max 0.001
_refine_ls_shift/su_mean 0.000
_refine_ls_structure_factor_coef Fsqd
_refine_ls_weighting_details 'w=1/[\s^2^(Fo^2^)+(0.1532P)^2^+17.6398P] where P=(Fo^2^+2Fc^2^)/3'
_refine_ls_weighting_scheme calc
_refine_ls_wR_factor_gt 0.2578
_refine_ls_wR_factor_ref 0.2724
_reflns_Friedel_coverage 0.000
_reflns_number_gt 4868
_reflns_number_total 6054
_reflns_threshold_expression 'I > 2\s(I)'
_cod_data_source_file d2cc04784e2.cif
_cod_data_source_block mx7527e
_cod_database_code 7130831
_shelx_shelxl_version_number 2017/1
_shelx_space_group_comment
;
The symmetry employed for this shelxl refinement is uniquely defined
by the following loop, which should always be used as a source of
symmetry information in preference to the above space-group names.
They are only intended as comments.
;
_shelx_estimated_absorpt_t_max 0.980
_shelx_estimated_absorpt_t_min 0.772
_olex2_refinement_description
;
1. Fixed Uiso
 At 1.2 times of:
  All C(H) groups, All C(H,H) groups
2. Rigid bond restraints
 P1, C13
 with sigma for 1-2 distances of 0.01 and sigma for 1-3 distances of 0.01
 F5, C22
 with sigma for 1-2 distances of 0.01 and sigma for 1-3 distances of 0.01
3. Others
 Fixed Sof: C24(0.5) H24(0.5)
4.a Riding coordinates:
 C24(H24)
4.b Ternary CH refined with riding coordinates:
 C23(H23)
4.c Secondary CH2 refined with riding coordinates:
 C19(H19A,H19B)
4.d Aromatic/amide H refined with riding coordinates:
 C3(H3), C9(H9), C14(H14), C15(H15), C16(H16), C17(H17), C18(H18)
;
_olex2_submission_special_instructions 'No special instructions were received'

loop_
_space_group_symop_operation_xyz
'x, y, z'
'-x, y, -z+1/2'
'x+1/2, y+1/2, z'
'-x+1/2, y+1/2, -z+1/2'
'-x, -y, -z'
'x, -y, z-1/2'
'-x+1/2, -y+1/2, -z'
'x+1/2, -y+1/2, z-1/2'

loop_
_atom_site_label
_atom_site_type_symbol
_atom_site_fract_x
_atom_site_fract_y
_atom_site_fract_z
_atom_site_U_iso_or_equiv
_atom_site_adp_type
_atom_site_occupancy
_atom_site_site_symmetry_order
_atom_site_calc_flag
_atom_site_refinement_flags_posn
_atom_site_refinement_flags_adp
_atom_site_refinement_flags_occupancy
_atom_site_disorder_assembly
_atom_site_disorder_group
Cl1 Cl 0.500000 -0.4541(3) 0.250000 0.0611(4) Uani 1 2 d S T P . .
Cl2 Cl 0.45758(4) -0.0214(2) 0.23956(5) 0.0637(4) Uani 1 1 d . . . . .
C24 C 0.4969(3) -0.1686(13) 0.2708(3) 0.0451(17) Uani 0.5 1 d . . . . .
H24 H 0.493517 -0.169127 0.306041 0.054 Uiso 0.5 1 d R . . . .
Cl3 Cl 0.63679(7) 1.4949(4) 0.55602(9) 0.1121(7) Uani 1 1 d . . . . .
Cl4 Cl 0.69250(13) 1.1424(6) 0.55619(17) 0.2027(18) Uani 1 1 d . . . . .
Cl5 Cl 0.70899(14) 1.5558(7) 0.50743(15) 0.210(2) Uani 1 1 d . . . . .
C23 C 0.6738(2) 1.3662(13) 0.5228(3) 0.093(2) Uani 1 1 d . . . . .
H23 H 0.660847 1.304203 0.491220 0.111 Uiso 1 1 calc R . . . .
P1 P 0.46647(3) 0.06363(16) 0.40467(3) 0.0370(3) Uani 1 1 d . U . . .
F1 F 0.68270(11) 0.5786(8) 0.3585(2) 0.1204(17) Uani 1 1 d . . . . .
F2 F 0.69727(11) 0.8867(12) 0.39869(13) 0.141(2) Uani 1 1 d . . . . .
F3 F 0.69444(14) 0.7727(15) 0.27274(16) 0.169(3) Uani 1 1 d . . . . .
F4 F 0.70674(14) 1.0947(9) 0.3066(3) 0.149(2) Uani 1 1 d . . . . .
F5 F 0.75627(16) 0.5842(15) 0.3265(4) 0.204(4) Uani 1 1 d . U . . .
F6 F 0.77133(16) 0.8625(17) 0.2867(3) 0.191(3) Uani 1 1 d . . . . .
F7 F 0.76946(15) 0.859(2) 0.3645(3) 0.272(6) Uani 1 1 d . . . . .
O1 O 0.59907(9) 0.5132(7) 0.32194(11) 0.0603(8) Uani 1 1 d . . . . .
O2 O 0.62706(10) 1.1191(6) 0.42787(11) 0.0590(8) Uani 1 1 d . . . . .
O3 O 0.47730(9) -0.1777(5) 0.39453(11) 0.0532(7) Uani 1 1 d . . . . .
N1 N 0.61283(9) 0.8121(7) 0.37583(11) 0.0476(8) Uani 1 1 d . . . . .
C1 C 0.59208(11) 0.6108(8) 0.35992(14) 0.0461(9) Uani 1 1 d . . . . .
C2 C 0.56109(10) 0.5341(7) 0.39247(13) 0.0395(8) Uani 1 1 d . . . . .
C3 C 0.53574(10) 0.3526(7) 0.37748(12) 0.0406(8) Uani 1 1 d . . . . .
H3 H 0.538187 0.278497 0.346697 0.049 Uiso 1 1 calc R . . . .
C4 C 0.50647(10) 0.2804(6) 0.40852(12) 0.0387(7) Uani 1 1 d . . . . .
C5 C 0.50483(10) 0.3918(6) 0.45382(12) 0.0357(7) Uani 1 1 d . . . . .
C6 C 0.52986(10) 0.5723(6) 0.46941(12) 0.0363(7) Uani 1 1 d . . . . .
C7 C 0.52563(10) 0.6833(6) 0.51502(11) 0.0351(7) Uani 1 1 d . . . . .
C8 C 0.54832(10) 0.8681(6) 0.53183(12) 0.0364(7) Uani 1 1 d . . . . .
C9 C 0.57646(11) 0.9524(6) 0.50070(13) 0.0404(8) Uani 1 1 d . . . . .
H9 H 0.592241 1.079653 0.510904 0.048 Uiso 1 1 calc R . . . .
C10 C 0.58093(10) 0.8461(7) 0.45431(12) 0.0397(8) Uani 1 1 d . . . . .
C11 C 0.60888(11) 0.9418(7) 0.42021(14) 0.0450(9) Uani 1 1 d . . . . .
C12 C 0.55837(10) 0.6519(7) 0.43847(12) 0.0374(7) Uani 1 1 d . . . . .
C13 C 0.42743(10) 0.1682(6) 0.36172(12) 0.0352(7) Uani 1 1 d . U . . .
C14 C 0.42878(12) 0.3802(7) 0.33707(14) 0.0436(8) Uani 1 1 d . . . . .
H14 H 0.449888 0.482142 0.344689 0.052 Uiso 1 1 calc R . . . .
C15 C 0.39869(14) 0.4390(8) 0.30122(16) 0.0521(10) Uani 1 1 d . . . . .
H15 H 0.399751 0.580011 0.284072 0.062 Uiso 1 1 calc R . . . .
C16 C 0.36748(13) 0.2930(9) 0.29067(16) 0.0566(11) Uani 1 1 d . . . . .
H16 H 0.347423 0.333932 0.266085 0.068 Uiso 1 1 calc R . . . .
C17 C 0.36523(13) 0.0872(9) 0.31571(19) 0.0617(12) Uani 1 1 d . . . . .
H17 H 0.343364 -0.010035 0.308776 0.074 Uiso 1 1 calc R . . . .
C18 C 0.39523(12) 0.0222(8) 0.35131(16) 0.0501(9) Uani 1 1 d . . . . .
H18 H 0.393795 -0.119237 0.368239 0.060 Uiso 1 1 calc R . . . .
C19 C 0.64036(12) 0.9054(9) 0.34169(16) 0.0559(11) Uani 1 1 d . . . . .
H19A H 0.641172 1.073863 0.344716 0.067 Uiso 1 1 calc R . . . .
H19B H 0.630961 0.867143 0.307154 0.067 Uiso 1 1 calc R . . . .
C20 C 0.68228(14) 0.8073(11) 0.35319(19) 0.0679(13) Uani 1 1 d . . . . .
C21 C 0.70956(18) 0.8784(14) 0.3168(3) 0.0895(19) Uani 1 1 d . . . . .
C22 C 0.75301(18) 0.8113(19) 0.3233(3) 0.106(3) Uani 1 1 d . U . . .

loop_
_atom_site_aniso_label
_atom_site_aniso_U_11
_atom_site_aniso_U_22
_atom_site_aniso_U_33
_atom_site_aniso_U_23
_atom_site_aniso_U_13
_atom_site_aniso_U_12
Cl1 0.0839(11) 0.0369(7) 0.0639(9) 0.000 0.0137(8) 0.000
Cl2 0.0671(7) 0.0507(6) 0.0739(8) 0.0040(5) 0.0090(6) 0.0076(5)
C24 0.065(5) 0.034(4) 0.038(3) -0.004(3) 0.015(3) 0.001(3)
Cl3 0.1030(14) 0.0948(13) 0.1376(17) -0.0090(12) 0.0049(12) 0.0196(10)
Cl4 0.217(4) 0.147(3) 0.253(4) 0.061(3) 0.072(3) 0.102(3)
Cl5 0.281(5) 0.181(3) 0.186(3) -0.027(2) 0.122(3) -0.119(3)
C23 0.104(5) 0.088(4) 0.083(4) -0.012(3) -0.007(4) -0.024(4)
P1 0.0401(5) 0.0385(5) 0.0313(4) -0.0087(3) -0.0043(3) 0.0044(4)
F1 0.060(2) 0.099(3) 0.202(5) 0.058(3) 0.010(3) 0.0081(19)
F2 0.069(2) 0.293(7) 0.059(2) -0.028(3) -0.0120(16) 0.044(3)
F3 0.098(3) 0.323(9) 0.082(3) -0.051(4) -0.011(2) 0.064(4)
F4 0.095(3) 0.104(3) 0.258(7) 0.072(4) 0.073(4) 0.012(3)
F5 0.072(3) 0.203(7) 0.337(12) 0.078(7) 0.028(5) 0.044(4)
F6 0.096(3) 0.291(9) 0.193(6) 0.081(6) 0.061(4) 0.058(5)
F7 0.062(3) 0.530(17) 0.215(7) -0.205(10) -0.042(4) 0.058(6)
O1 0.0513(17) 0.091(2) 0.0399(15) -0.0145(15) 0.0106(12) -0.0052(16)
O2 0.0578(17) 0.070(2) 0.0498(16) 0.0009(14) 0.0075(13) -0.0156(16)
O3 0.0538(16) 0.0449(16) 0.0581(16) -0.0164(13) -0.0124(13) 0.0111(13)
N1 0.0382(16) 0.069(2) 0.0359(15) -0.0010(15) 0.0058(12) -0.0029(15)
C1 0.0371(18) 0.066(3) 0.0351(17) -0.0022(16) 0.0023(14) 0.0010(17)
C2 0.0354(16) 0.051(2) 0.0313(16) -0.0031(14) 0.0005(13) 0.0038(15)
C3 0.0368(17) 0.056(2) 0.0291(15) -0.0082(14) 0.0011(13) 0.0065(15)
C4 0.0386(17) 0.0445(19) 0.0320(16) -0.0085(14) -0.0031(13) 0.0043(14)
C5 0.0407(17) 0.0382(17) 0.0272(14) -0.0037(12) -0.0028(12) 0.0043(14)
C6 0.0379(16) 0.0406(18) 0.0297(15) -0.0033(13) -0.0015(12) 0.0005(14)
C7 0.0405(17) 0.0373(17) 0.0267(14) -0.0017(12) -0.0026(12) 0.0020(13)
C8 0.0417(17) 0.0375(17) 0.0287(15) -0.0020(13) -0.0038(12) 0.0039(14)
C9 0.0422(18) 0.0420(19) 0.0356(17) -0.0021(14) -0.0047(14) -0.0013(15)
C10 0.0353(16) 0.050(2) 0.0328(16) 0.0004(14) -0.0005(13) 0.0009(15)
C11 0.0390(18) 0.058(2) 0.0377(18) -0.0002(16) -0.0014(14) -0.0038(17)
C12 0.0341(16) 0.0480(19) 0.0294(15) -0.0003(14) -0.0017(12) 0.0027(14)
C13 0.0374(16) 0.0393(17) 0.0289(14) -0.0059(13) 0.0022(12) 0.0020(13)
C14 0.0464(19) 0.0433(19) 0.0404(18) -0.0004(15) -0.0012(15) -0.0040(16)
C15 0.061(2) 0.051(2) 0.043(2) 0.0050(17) -0.0041(18) 0.0028(19)
C16 0.052(2) 0.066(3) 0.049(2) 0.003(2) -0.0142(18) 0.007(2)
C17 0.042(2) 0.071(3) 0.069(3) 0.004(2) -0.0154(19) -0.011(2)
C18 0.044(2) 0.052(2) 0.052(2) 0.0067(18) -0.0057(16) -0.0068(17)
C19 0.043(2) 0.083(3) 0.043(2) 0.005(2) 0.0088(16) -0.004(2)
C20 0.046(2) 0.091(4) 0.066(3) 0.012(3) 0.004(2) 0.000(2)
C21 0.059(3) 0.110(5) 0.100(5) 0.023(4) 0.011(3) 0.007(3)
C22 0.044(3) 0.162(7) 0.111(5) 0.038(5) 0.012(3) 0.021(4)

loop_
_atom_type_symbol
_atom_type_description
_atom_type_scat_dispersion_real
_atom_type_scat_dispersion_imag
_atom_type_scat_source
C C 0.0033 0.0016 'International Tables Vol C Tables 4.2.6.8 and 6.1.1.4'
H H 0.0000 0.0000 'International Tables Vol C Tables 4.2.6.8 and 6.1.1.4'
Cl Cl 0.1484 0.1585 'International Tables Vol C Tables 4.2.6.8 and 6.1.1.4'
F F 0.0171 0.0103 'International Tables Vol C Tables 4.2.6.8 and 6.1.1.4'
N N 0.0061 0.0033 'International Tables Vol C Tables 4.2.6.8 and 6.1.1.4'
O O 0.0106 0.0060 'International Tables Vol C Tables 4.2.6.8 and 6.1.1.4'
P P 0.1023 0.0942 'International Tables Vol C Tables 4.2.6.8 and 6.1.1.4'

loop_
_geom_angle_atom_site_label_1
_geom_angle_atom_site_label_2
_geom_angle_atom_site_label_3
_geom_angle
_geom_angle_site_symmetry_1
_geom_angle_site_symmetry_3
_geom_angle_publ_flag
C24 Cl1 C24 38.5(5) . 2_655 ?
C24 Cl2 C24 37.8(4) . 2_655 ?
Cl1 C24 Cl2 108.7(4) . 2_655 ?
Cl1 C24 H24 109.0 . . ?
Cl2 C24 Cl1 111.9(4) . . ?
Cl2 C24 Cl2 109.2(4) . 2_655 ?
Cl2 C24 H24 109.0 2_655 . ?
Cl2 C24 H24 109.0 . . ?
C24 C24 Cl1 70.8(2) 2_655 . ?
C24 C24 Cl2 67.9(7) 2_655 2_655 ?
C24 C24 Cl2 74.2(7) 2_655 . ?
C24 C24 H24 176.4 2_655 . ?
Cl3 C23 H23 107.4 . . ?
Cl4 C23 Cl3 108.3(4) . . ?
Cl4 C23 Cl5 112.6(5) . . ?
Cl4 C23 H23 107.4 . . ?
Cl5 C23 Cl3 113.3(4) . . ?
Cl5 C23 H23 107.4 . . ?
O3 P1 C4 117.37(17) . . ?
O3 P1 C8 117.45(18) . 5_666 ?
O3 P1 C13 112.64(16) . . ?
C4 P1 C8 93.29(15) . 5_666 ?
C13 P1 C4 108.08(17) . . ?
C13 P1 C8 105.96(15) . 5_666 ?
C1 N1 C11 127.6(3) . . ?
C1 N1 C19 116.5(3) . . ?
C11 N1 C19 115.9(4) . . ?
O1 C1 N1 121.0(4) . . ?
O1 C1 C2 123.6(4) . . ?
N1 C1 C2 115.5(3) . . ?
C3 C2 C1 120.4(3) . . ?
C3 C2 C12 121.9(3) . . ?
C12 C2 C1 117.7(3) . . ?
C2 C3 H3 119.9 . . ?
C2 C3 C4 120.1(3) . . ?
C4 C3 H3 119.9 . . ?
C3 C4 P1 136.0(3) . . ?
C5 C4 P1 106.5(3) . . ?
C5 C4 C3 117.4(3) . . ?
C4 C5 C6 123.2(3) . . ?
C4 C5 C7 116.6(3) . 5_666 ?
C6 C5 C7 120.1(3) . 5_666 ?
C5 C6 C7 120.3(3) . . ?
C5 C6 C12 120.3(3) . . ?
C7 C6 C12 119.4(3) . . ?
C6 C7 C5 119.6(3) . 5_666 ?
C8 C7 C5 117.0(3) . 5_666 ?
C8 C7 C6 123.3(3) . . ?
C7 C8 P1 106.2(3) . 5_666 ?
C7 C8 C9 117.9(3) . . ?
C9 C8 P1 135.9(3) . 5_666 ?
C8 C9 H9 120.0 . . ?
C10 C9 C8 120.0(3) . . ?
C10 C9 H9 120.0 . . ?
C9 C10 C11 120.2(3) . . ?
C9 C10 C12 121.4(3) . . ?
C12 C10 C11 118.4(3) . . ?
O2 C11 N1 120.6(4) . . ?
O2 C11 C10 124.0(4) . . ?
N1 C11 C10 115.3(3) . . ?
C6 C12 C2 116.9(3) . . ?
C6 C12 C10 118.0(3) . . ?
C10 C12 C2 125.0(3) . . ?
C14 C13 P1 123.4(3) . . ?
C18 C13 P1 117.0(3) . . ?
C18 C13 C14 119.6(3) . . ?
C13 C14 H14 120.3 . . ?
C15 C14 C13 119.5(4) . . ?
C15 C14 H14 120.3 . . ?
C14 C15 H15 119.8 . . ?
C16 C15 C14 120.5(4) . . ?
C16 C15 H15 119.8 . . ?
C15 C16 H16 119.7 . . ?
C15 C16 C17 120.6(4) . . ?
C17 C16 H16 119.7 . . ?
C16 C17 H17 119.9 . . ?
C16 C17 C18 120.2(4) . . ?
C18 C17 H17 119.9 . . ?
C13 C18 H18 120.2 . . ?
C17 C18 C13 119.6(4) . . ?
C17 C18 H18 120.2 . . ?
N1 C19 H19A 109.3 . . ?
N1 C19 H19B 109.3 . . ?
N1 C19 C20 111.5(4) . . ?
H19A C19 H19B 108.0 . . ?
C20 C19 H19A 109.3 . . ?
C20 C19 H19B 109.3 . . ?
F1 C20 F2 103.9(5) . . ?
F1 C20 C19 112.9(4) . . ?
F1 C20 C21 110.5(6) . . ?
F2 C20 C19 109.1(5) . . ?
F2 C20 C21 106.9(5) . . ?
C21 C20 C19 113.0(4) . . ?
F3 C21 C20 103.4(6) . . ?
F3 C21 C22 105.8(6) . . ?
F4 C21 F3 103.5(7) . . ?
F4 C21 C20 112.1(6) . . ?
F4 C21 C22 109.2(7) . . ?
C20 C21 C22 121.0(6) . . ?
F5 C22 C21 109.7(7) . . ?
F6 C22 F5 104.1(9) . . ?
F6 C22 C21 113.2(6) . . ?
F7 C22 F5 97.7(10) . . ?
F7 C22 F6 115.9(9) . . ?
F7 C22 C21 114.3(7) . . ?

loop_
_geom_bond_atom_site_label_1
_geom_bond_atom_site_label_2
_geom_bond_distance
_geom_bond_site_symmetry_2
_geom_bond_publ_flag
Cl1 C24 1.752(7) . ?
Cl1 C24 1.752(7) 2_655 ?
Cl2 C24 1.744(8) . ?
Cl2 C24 1.810(8) 2_655 ?
C24 C24 1.154(15) 2_655 ?
C24 H24 0.9601 . ?
Cl3 C23 1.765(8) . ?
Cl4 C23 1.673(8) . ?
Cl5 C23 1.702(8) . ?
C23 H23 0.9900 . ?
P1 O3 1.477(3) . ?
P1 C4 1.849(4) . ?
P1 C8 1.857(3) 5_666 ?
P1 C13 1.792(3) . ?
F1 C20 1.333(7) . ?
F2 C20 1.364(7) . ?
F3 C21 1.392(9) . ?
F4 C21 1.284(9) . ?
F5 C22 1.323(12) . ?
F6 C22 1.240(9) . ?
F7 C22 1.229(10) . ?
O1 C1 1.205(5) . ?
O2 C11 1.208(5) . ?
N1 C1 1.412(6) . ?
N1 C11 1.423(5) . ?
N1 C19 1.466(5) . ?
C1 C2 1.490(5) . ?
C2 C3 1.399(5) . ?
C2 C12 1.419(5) . ?
C3 H3 0.9400 . ?
C3 C4 1.413(5) . ?
C4 C5 1.380(4) . ?
C5 C6 1.392(5) . ?
C5 C7 1.451(5) 5_666 ?
C6 C7 1.400(5) . ?
C6 C12 1.405(5) . ?
C7 C8 1.374(5) . ?
C8 C9 1.408(5) . ?
C9 H9 0.9400 . ?
C9 C10 1.407(5) . ?
C10 C11 1.480(5) . ?
C10 C12 1.408(5) . ?
C13 C14 1.398(5) . ?
C13 C18 1.395(5) . ?
C14 H14 0.9400 . ?
C14 C15 1.389(6) . ?
C15 H15 0.9400 . ?
C15 C16 1.370(7) . ?
C16 H16 0.9400 . ?
C16 C17 1.374(7) . ?
C17 H17 0.9400 . ?
C17 C18 1.392(6) . ?
C18 H18 0.9400 . ?
C19 H19A 0.9800 . ?
C19 H19B 0.9800 . ?
C19 C20 1.544(7) . ?
C20 C21 1.460(8) . ?
C21 C22 1.526(8) . ?

loop_
_geom_torsion_atom_site_label_1
_geom_torsion_atom_site_label_2
_geom_torsion_atom_site_label_3
_geom_torsion_atom_site_label_4
_geom_torsion
_geom_torsion_site_symmetry_1
_geom_torsion_site_symmetry_2
_geom_torsion_site_symmetry_3
_geom_torsion_site_symmetry_4
_geom_torsion_publ_flag
C24 Cl1 C24 Cl2 63.2(7) 2_655 . . . ?
C24 Cl1 C24 Cl2 -57.4(7) 2_655 . . 2_655 ?
C24 Cl2 C24 Cl1 -61.2(4) 2_655 . . . ?
C24 Cl2 C24 Cl2 59.2(5) 2_655 . . 2_655 ?
P1 C4 C5 C6 -178.1(3) . . . . ?
P1 C4 C5 C7 0.0(4) . . . 5_666 ?
P1 C8 C9 C10 176.3(3) 5_666 . . . ?
P1 C13 C14 C15 174.6(3) . . . . ?
P1 C13 C18 C17 -175.7(4) . . . . ?
F1 C20 C21 F3 62.0(6) . . . . ?
F1 C20 C21 F4 172.8(6) . . . . ?
F1 C20 C21 C22 -56.0(10) . . . . ?
F2 C20 C21 F3 174.4(6) . . . . ?
F2 C20 C21 F4 -74.8(7) . . . . ?
F2 C20 C21 C22 56.4(10) . . . . ?
F3 C21 C22 F5 -60.1(10) . . . . ?
F3 C21 C22 F6 55.7(12) . . . . ?
F3 C21 C22 F7 -168.6(11) . . . . ?
F4 C21 C22 F5 -170.9(8) . . . . ?
F4 C21 C22 F6 -55.1(12) . . . . ?
F4 C21 C22 F7 80.6(12) . . . . ?
O1 C1 C2 C3 -5.9(6) . . . . ?
O1 C1 C2 C12 174.3(4) . . . . ?
O3 P1 C4 C3 54.5(4) . . . . ?
O3 P1 C4 C5 -126.2(3) . . . . ?
O3 P1 C13 C14 -131.9(3) . . . . ?
O3 P1 C13 C18 45.0(3) . . . . ?
N1 C1 C2 C3 172.8(3) . . . . ?
N1 C1 C2 C12 -7.0(5) . . . . ?
N1 C19 C20 F1 47.9(6) . . . . ?
N1 C19 C20 F2 -67.1(6) . . . . ?
N1 C19 C20 C21 174.2(5) . . . . ?
C1 N1 C11 O2 -175.8(4) . . . . ?
C1 N1 C11 C10 3.0(6) . . . . ?
C1 N1 C19 C20 -91.7(5) . . . . ?
C1 C2 C3 C4 179.9(3) . . . . ?
C1 C2 C12 C6 -178.0(3) . . . . ?
C1 C2 C12 C10 4.5(5) . . . . ?
C2 C3 C4 P1 177.8(3) . . . . ?
C2 C3 C4 C5 -1.5(5) . . . . ?
C3 C2 C12 C6 2.3(5) . . . . ?
C3 C2 C12 C10 -175.2(3) . . . . ?
C3 C4 C5 C6 1.4(5) . . . . ?
C3 C4 C5 C7 179.5(3) . . . 5_666 ?
C4 P1 C13 C14 -0.6(3) . . . . ?
C4 P1 C13 C18 176.3(3) . . . . ?
C4 C5 C6 C7 177.6(3) . . . . ?
C4 C5 C6 C12 0.6(5) . . . . ?
C5 C6 C7 C5 0.4(5) . . . 5_666 ?
C5 C6 C7 C8 -177.5(3) . . . . ?
C5 C6 C12 C2 -2.4(5) . . . . ?
C5 C6 C12 C10 175.3(3) . . . . ?
C5 C7 C8 P1 5.9(4) 5_666 . . 5_666 ?
C5 C7 C8 C9 -176.2(3) 5_666 . . . ?
C6 C7 C8 P1 -176.1(3) . . . 5_666 ?
C6 C7 C8 C9 1.7(5) . . . . ?
C7 C5 C6 C7 -0.4(6) 5_666 . . . ?
C7 C5 C6 C12 -177.4(3) 5_666 . . . ?
C7 C6 C12 C2 -179.4(3) . . . . ?
C7 C6 C12 C10 -1.8(5) . . . . ?
C7 C8 C9 C10 -0.7(5) . . . . ?
C8 P1 C4 C3 177.9(4) 5_666 . . . ?
C8 P1 C4 C5 -2.8(3) 5_666 . . . ?
C8 P1 C13 C14 98.4(3) 5_666 . . . ?
C8 P1 C13 C18 -84.7(3) 5_666 . . . ?
C8 C9 C10 C11 176.6(3) . . . . ?
C8 C9 C10 C12 -1.5(5) . . . . ?
C9 C10 C11 O2 -5.1(6) . . . . ?
C9 C10 C11 N1 176.2(3) . . . . ?
C9 C10 C12 C2 -179.8(3) . . . . ?
C9 C10 C12 C6 2.7(5) . . . . ?
C11 N1 C1 O1 -177.9(4) . . . . ?
C11 N1 C1 C2 3.4(6) . . . . ?
C11 N1 C19 C20 91.1(5) . . . . ?
C11 C10 C12 C2 2.1(5) . . . . ?
C11 C10 C12 C6 -175.4(3) . . . . ?
C12 C2 C3 C4 -0.3(6) . . . . ?
C12 C6 C7 C5 177.5(3) . . . 5_666 ?
C12 C6 C7 C8 -0.5(5) . . . . ?
C12 C10 C11 O2 173.1(4) . . . . ?
C12 C10 C11 N1 -5.7(5) . . . . ?
C13 P1 C4 C3 -74.2(4) . . . . ?
C13 P1 C4 C5 105.2(3) . . . . ?
C13 C14 C15 C16 1.3(6) . . . . ?
C14 C13 C18 C17 1.4(6) . . . . ?
C14 C15 C16 C17 0.7(7) . . . . ?
C15 C16 C17 C18 -1.6(8) . . . . ?
C16 C17 C18 C13 0.5(8) . . . . ?
C18 C13 C14 C15 -2.3(6) . . . . ?
C19 N1 C1 O1 5.3(6) . . . . ?
C19 N1 C1 C2 -173.5(3) . . . . ?
C19 N1 C11 O2 1.0(6) . . . . ?
C19 N1 C11 C10 179.9(3) . . . . ?
C19 C20 C21 F3 -65.6(7) . . . . ?
C19 C20 C21 F4 45.2(8) . . . . ?
C19 C20 C21 C22 176.4(7) . . . . ?
C20 C21 C22 F5 56.7(12) . . . . ?
C20 C21 C22 F6 172.5(9) . . . . ?
C20 C21 C22 F7 -51.8(14) . . . . ?
